data_7249249
loop_
_publ_author_name
'Xu, Ting-Ting'
'Wei, De-Sheng'
'Li, Shuang-Bao'
'Zhang, Yu-Teng'
'Lv, Nan'

_publ_section_title
;
 One-step synthesis of pure-phase amino-functionalized zirconium-based
 capsule ZrC-1-NH2 for photocatalytic degradation of tetracycline
;
_journal_issue 38
_journal_name_full CrystEngComm
_journal_page_first 5431
_journal_page_last 5439
_journal_paper_doi 10.1039/D4CE00721B
_journal_volume 26
_journal_year 2024
_chemical_formula_moiety 'C54 H46 N3 O20 Zr6, 2(Cl), 0.5(H4 O2)'
_chemical_formula_sum 'C54 H48 Cl2 N3 O21 Zr6'
_chemical_formula_weight 1693.17
_space_group_crystal_system orthorhombic
_space_group_IT_number 63
_space_group_name_Hall '-C 2c 2'
_space_group_name_H-M_alt 'C m c m'
_atom_sites_solution_hydrogens mixed
_atom_sites_solution_primary iterative
_audit_creation_date 2024-07-16
_audit_creation_method
;
Olex2 1.5
(compiled 2022.04.07 svn.rca3783a0 for OlexSys, GUI svn.r6498)
;
_audit_update_record
;
2024-07-16 deposited with the CCDC.	2024-08-29 downloaded from the CCDC.
;
_cell_angle_alpha 90
_cell_angle_beta 90
_cell_angle_gamma 90
_cell_formula_units_Z 4
_cell_length_a 19.8615(12)
_cell_length_b 17.7218(10)
_cell_length_c 17.2448(12)
_cell_measurement_reflns_used 9176
_cell_measurement_temperature 150.0
_cell_measurement_theta_max 56.81
_cell_measurement_theta_min 2.91
_cell_volume 6069.9(7)
_computing_cell_refinement 'SAINT V8.40B (?, 2016)'
_computing_data_reduction 'SAINT V8.40B (?, 2016)'
_computing_molecular_graphics 'Olex2 1.5 (Dolomanov et al., 2009)'
_computing_publication_material 'Olex2 1.5 (Dolomanov et al., 2009)'
_computing_structure_refinement 'SHELXL 2017/1 (Sheldrick, 2015)'
_computing_structure_solution 'olex2.solve 1.5 (Bourhis et al., 2015)'
_diffrn_ambient_temperature 150.0
_diffrn_measured_fraction_theta_full 0.972
_diffrn_measured_fraction_theta_max 0.737
_diffrn_measurement_device_type 'Bruker APEX-II CCD'
_diffrn_measurement_method '\f and \w scans'
_diffrn_radiation_type GaK\a
_diffrn_radiation_wavelength 1.34139
_diffrn_reflns_av_R_equivalents 0.0438
_diffrn_reflns_av_unetI/netI 0.0486
_diffrn_reflns_Laue_measured_fraction_full 0.972
_diffrn_reflns_Laue_measured_fraction_max 0.737
_diffrn_reflns_limit_h_max 22
_diffrn_reflns_limit_h_min 0
_diffrn_reflns_limit_k_max 24
_diffrn_reflns_limit_k_min -24
_diffrn_reflns_limit_l_max 0
_diffrn_reflns_limit_l_min -21
_diffrn_reflns_number 6307
_diffrn_reflns_point_group_measured_fraction_full 0.972
_diffrn_reflns_point_group_measured_fraction_max 0.737
_diffrn_reflns_theta_full 53.594
_diffrn_reflns_theta_max 68.644
_diffrn_reflns_theta_min 2.907
_diffrn_source_current 2.86
_diffrn_source_power 0.19977099999999998
_diffrn_source_voltage 69.85
_diffrn_standards_number 0
_exptl_absorpt_coefficient_mu 6.389
_exptl_absorpt_correction_type none
_exptl_absorpt_process_details
;
 TWINABS-2012/1 (Bruker,2012) was used for absorption correction.
 
For component 1:
 wR2(int) was 0.1779 before and 0.0840 after correction.
 
For component 2:
 wR2(int) was 0.1831 before and 0.0833 after correction.
 
For component 3:
 wR2(int) was 0.1972 before and 0.0905 after correction.
 The Ratio of minimum to maximum transmission is 0.57.

Final HKLF 4 output contains 81481 reflections, Rint = 0.1048
 (40504 with I > 3sig(I), Rint = 0.0934)
;
_exptl_crystal_colour 'clear light yellow'
_exptl_crystal_colour_lustre clear
_exptl_crystal_colour_modifier light
_exptl_crystal_colour_primary yellow
_exptl_crystal_density_diffrn 1.853
_exptl_crystal_description block
_exptl_crystal_F_000 3340
_exptl_crystal_size_max 0.21
_exptl_crystal_size_mid 0.2
_exptl_crystal_size_min 0.19
_refine_diff_density_max 1.760
_refine_diff_density_min -1.356
_refine_diff_density_rms 0.177
_refine_ls_extinction_method none
_refine_ls_goodness_of_fit_ref 1.046
_refine_ls_hydrogen_treatment constr
_refine_ls_matrix_type full
_refine_ls_number_parameters 215
_refine_ls_number_reflns 3322
_refine_ls_number_restraints 66
_refine_ls_restrained_S_all 1.089
_refine_ls_R_factor_all 0.0716
_refine_ls_R_factor_gt 0.0680
_refine_ls_shift/su_max 0.000
_refine_ls_shift/su_mean 0.000
_refine_ls_structure_factor_coef Fsqd
_refine_ls_weighting_details 'w=1/[\s^2^(Fo^2^)+(0.1199P)^2^+54.8467P] where P=(Fo^2^+2Fc^2^)/3'
_refine_ls_weighting_scheme calc
_refine_ls_wR_factor_gt 0.1991
_refine_ls_wR_factor_ref 0.2027
_reflns_Friedel_coverage 0.000
_reflns_number_gt 3024
_reflns_number_total 3322
_reflns_threshold_expression 'I > 2\s(I)'
_cod_data_source_file d4ce00721b2.cif
_cod_data_source_block ZrC-1-NH2
_cod_depositor_comments 'Adding full bibliography for 7249249.cif.'
_cod_database_code 7249249
_shelx_shelxl_version_number 2017/1
_shelx_space_group_comment
;
The symmetry employed for this shelxl refinement is uniquely defined
by the following loop, which should always be used as a source of
symmetry information in preference to the above space-group names.
They are only intended as comments.
;
_shelx_estimated_absorpt_t_max 0.377
_shelx_estimated_absorpt_t_min 0.347
_olex2_refinement_description
;
1. Fixed Uiso
 At 1.2 times of:
  All C(H) groups, All N(H,H) groups
 At 1.5 times of:
  All O(H) groups, All O(H,H) groups
2. Restrained distances
 H6-Zr2
 2.82 with sigma of 0.02
 H6-Zr1
 2.82 with sigma of 0.02
 H4-Zr2
 2.8 with sigma of 0.02
 C4_$1-C1_$1
 1.63 with sigma of 0.02
 C4-C1 = C6-C5
 1.5 with sigma of 0.02
3. Uiso/Uaniso restraints and constraints
C15 \\sim C12 \\sim C14 \\sim C13 \\sim C11 \\sim C9 \\sim C10: within 2A with
sigma of 0.01 and sigma for terminal atoms of 0.02 within 2A
Uanis(C6) \\sim Ueq: with sigma of 0.01 and sigma for terminal atoms of 0.02
Uanis(O4) \\sim Ueq, Uanis(O4) \\sim Ueq: with sigma of 0.01 and sigma for
terminal atoms of 0.02
Uanis(N2) \\sim Ueq, Uanis(N2) \\sim Ueq, Uanis(N2) \\sim Ueq, Uanis(N2) \\sim
Ueq: with sigma of 0.001 and sigma for terminal atoms of 0.002
Uanis(O0AA) \\sim Ueq: with sigma of 0.01 and sigma for terminal atoms of 0.02
4. Others
 Fixed Sof: H4(0.5) N1(0.5) H1A(0.5) H1B(0.5) N2(0.25) H2A(0.25) H2B(0.25)
 Cl2(0.25) H0AA(0.25) H0AB(0.25)
 Fixed X: O4(0.151641)
 Fixed Y: Zr2(0.59481) H6(0.488629)
 Fixed Z: O6(0.33837)
5.a Riding coordinates:
 O0AA(H0AA,H0AB)
5.b Free rotating group:
 O4(H4)
5.c Ternary CH refined with riding coordinates:
 C8(H8), C9(H9), C10(H10)
5.d Aromatic/amide H refined with riding coordinates:
 C3(H3), C11(H11), C12(H12), C13(H13), C14(H14), C15(H15)
5.e Fitted pentagon refined as free rotating group:
 C11(C12,C13,C14,C15)
5.f X=CH2 refined with riding coordinates:
 N1(H1A,H1B), N2(H2A,H2B)
;
_olex2_submission_special_instructions 'No special instructions were received'

loop_
_space_group_symop_operation_xyz
'x, y, z'
'-x, -y, z+1/2'
'-x, y, -z+1/2'
'x, -y, -z'
'x+1/2, y+1/2, z'
'-x+1/2, -y+1/2, z+1/2'
'-x+1/2, y+1/2, -z+1/2'
'x+1/2, -y+1/2, -z'
'-x, -y, -z'
'x, y, -z-1/2'
'x, -y, z-1/2'
'-x, y, z'
'-x+1/2, -y+1/2, -z'
'x+1/2, y+1/2, -z-1/2'
'x+1/2, -y+1/2, z-1/2'
'-x+1/2, y+1/2, z'

loop_
_atom_site_label
_atom_site_type_symbol
_atom_site_fract_x
_atom_site_fract_y
_atom_site_fract_z
_atom_site_U_iso_or_equiv
_atom_site_adp_type
_atom_site_occupancy
_atom_site_site_symmetry_order
_atom_site_calc_flag
_atom_site_refinement_flags_posn
_atom_site_refinement_flags_adp
_atom_site_refinement_flags_occupancy
_atom_site_disorder_assembly
_atom_site_disorder_group
Zr1 Zr 0.21109(4) 0.44792(4) 0.250000 0.0415(3) Uani 1 2 d DS T P . .
Zr2 Zr 0.21601(3) 0.594810 0.34744(3) 0.0432(3) Uani 1 1 d D . . . .
O1 O 0.2569(4) 0.5444(3) 0.250000 0.0448(14) Uani 1 2 d S T P . .
O2 O 0.3070(2) 0.6630(2) 0.3148(3) 0.0504(11) Uani 1 1 d . . . . .
O3 O 0.3023(2) 0.4353(2) 0.3353(3) 0.0458(10) Uani 1 1 d . . . . .
O4 O 0.151641 0.6355(3) 0.250000 0.0506(15) Uani 1 2 d GS TU P . .
H4 H 0.109352 0.646949 0.255845 0.076 Uiso 0.5 1 d DG U P . .
O5 O 0.3055(2) 0.5333(2) 0.3985(3) 0.0467(10) Uani 1 1 d . . . . .
O6 O 0.1534(2) 0.5031(2) 0.338370 0.0474(10) Uani 1 1 d . . . . .
H6 H 0.1118(14) 0.488629 0.360(2) 0.071 Uiso 1 1 d D U . . .
C1 C 0.4202(3) 0.4755(3) 0.3813(3) 0.0464(14) Uani 1 1 d D . . . .
C2 C 0.4601(4) 0.4173(3) 0.3595(4) 0.0503(15) Uani 1 1 d . . . . .
C3 C 0.4613(4) 0.5316(3) 0.4073(4) 0.0493(15) Uani 1 1 d . . . . .
H3 H 0.439846 0.575269 0.427535 0.059 Uiso 1 1 calc R U . . .
C4 C 0.3388(3) 0.4818(3) 0.3720(3) 0.0442(13) Uani 1 1 d D . . . .
C5 C 0.3419(5) 0.6704(4) 0.250000 0.051(2) Uani 1 2 d DS T P . .
C6 C 0.4201(5) 0.6873(4) 0.250000 0.049(2) Uani 1 2 d DS TU P . .
C7 C 0.4608(4) 0.6927(3) 0.3206(4) 0.0573(17) Uani 1 1 d . . . . .
C8 C 0.2200(6) 0.3212(5) 0.250000 0.071(4) Uani 1 2 d S T P . .
H8 H 0.262663 0.291219 0.250000 0.085 Uiso 1 2 calc R U P . .
C9 C 0.1794(6) 0.3365(4) 0.1865(5) 0.079(2) Uani 1 1 d . U . . .
H9 H 0.192409 0.324399 0.131890 0.095 Uiso 1 1 calc R U . . .
C10 C 0.1116(5) 0.3632(4) 0.2089(6) 0.084(3) Uani 1 1 d . U . . .
H10 H 0.073426 0.376734 0.173671 0.101 Uiso 1 1 calc R U . . .
C11 C 0.1296(4) 0.6764(4) 0.4151(4) 0.098(3) Uani 1 1 d G U . . .
H11 H 0.095155 0.698657 0.384487 0.117 Uiso 1 1 calc R U . . .
C12 C 0.1236(4) 0.6092(4) 0.4595(5) 0.094(3) Uani 1 1 d G U . . .
H12 H 0.084430 0.578694 0.463792 0.113 Uiso 1 1 calc R U . . .
C13 C 0.1863(5) 0.5957(4) 0.4964(4) 0.100(3) Uani 1 1 d G U . . .
H13 H 0.196562 0.554596 0.529730 0.120 Uiso 1 1 calc R U . . .
C14 C 0.2311(3) 0.6546(5) 0.4749(4) 0.098(3) Uani 1 1 d G U . . .
H14 H 0.276587 0.659665 0.491177 0.117 Uiso 1 1 calc R U . . .
C15 C 0.1960(5) 0.7044(3) 0.4246(4) 0.101(3) Uani 1 1 d G U . . .
H15 H 0.213914 0.748699 0.401413 0.121 Uiso 1 1 calc R U . . .
N1 N 0.4267(7) 0.3561(6) 0.3420(8) 0.065(3) Uani 0.5 1 d . . P . .
H1A H 0.382432 0.355669 0.345139 0.078 Uiso 0.5 1 calc R U P . .
H1B H 0.448367 0.315295 0.327143 0.078 Uiso 0.5 1 calc R U P . .
N2 N 0.4306(11) 0.7045(11) 0.3955(12) 0.048(4) Uani 0.25 1 d . U P . .
H2A H 0.386618 0.708789 0.399703 0.057 Uiso 0.25 1 calc R U P . .
H2B H 0.456144 0.707529 0.437096 0.057 Uiso 0.25 1 calc R U P . .
Cl1 Cl 0.500000 0.21940(17) 0.250000 0.0568(8) Uani 1 4 d S T P . .
Cl2 Cl 0.000000 0.4730(2) 0.4148(3) 0.0482(10) Uani 0.5 2 d S T P . .
O0AA O 0.000000 0.5540(11) 0.250000 0.157(8) Uani 1 4 d S TU P . .
H0AA H 0.000000 0.525662 0.291190 0.235 Uiso 0.5 2 d R U P . .
H0AB H 0.000000 0.525662 0.208810 0.235 Uiso 0.5 2 d R U P . .

loop_
_atom_site_aniso_label
_atom_site_aniso_U_11
_atom_site_aniso_U_22
_atom_site_aniso_U_33
_atom_site_aniso_U_23
_atom_site_aniso_U_13
_atom_site_aniso_U_12
Zr1 0.0563(6) 0.0238(3) 0.0444(5) 0.000 0.000 -0.0024(2)
Zr2 0.0579(5) 0.0255(3) 0.0463(4) -0.00205(17) 0.0003(2) -0.00007(18)
O1 0.066(4) 0.022(2) 0.046(3) 0.000 0.000 -0.003(2)
O2 0.068(3) 0.0214(16) 0.061(3) 0.0004(17) 0.001(2) -0.0030(17)
O3 0.064(3) 0.0246(17) 0.049(2) 0.0032(16) -0.001(2) -0.0028(18)
O4 0.072(4) 0.031(3) 0.050(3) 0.000 0.000 0.002(3)
O5 0.065(3) 0.0307(18) 0.044(2) 0.0011(16) -0.001(2) 0.0005(18)
O6 0.065(3) 0.0242(16) 0.053(2) -0.0019(15) 0.004(2) -0.0022(18)
C1 0.069(4) 0.029(2) 0.042(3) 0.003(2) 0.001(3) -0.001(2)
C2 0.064(4) 0.032(3) 0.055(4) 0.000(2) 0.001(3) -0.003(3)
C3 0.069(4) 0.029(2) 0.050(3) -0.003(2) 0.000(3) 0.003(2)
C4 0.065(4) 0.027(2) 0.040(3) 0.003(2) -0.001(3) -0.001(2)
C5 0.071(6) 0.022(3) 0.058(5) 0.000 0.000 0.001(3)
C6 0.061(5) 0.026(3) 0.059(5) 0.000 0.000 -0.001(3)
C7 0.073(5) 0.033(3) 0.065(4) 0.015(3) 0.005(4) 0.004(3)
C8 0.076(8) 0.021(4) 0.116(11) 0.000 0.000 0.000(4)
C9 0.134(7) 0.038(3) 0.066(4) -0.005(3) 0.007(5) -0.039(4)
C10 0.101(6) 0.031(3) 0.120(6) 0.022(3) -0.051(5) -0.025(3)
C11 0.138(6) 0.083(5) 0.072(5) -0.030(4) -0.005(5) 0.047(5)
C12 0.124(6) 0.080(5) 0.078(5) -0.043(4) 0.035(5) -0.024(5)
C13 0.139(7) 0.084(5) 0.077(5) -0.027(4) 0.028(5) 0.011(5)
C14 0.111(6) 0.103(6) 0.079(5) -0.056(4) 0.007(5) 0.005(5)
C15 0.148(7) 0.067(5) 0.086(5) -0.033(4) 0.029(5) 0.006(5)
N1 0.074(8) 0.025(4) 0.097(10) -0.016(5) -0.004(7) 0.001(5)
N2 0.048(5) 0.047(5) 0.048(5) 0.000(2) 0.000(2) -0.001(2)
Cl1 0.069(2) 0.0359(13) 0.066(2) 0.000 0.000 0.000
Cl2 0.043(2) 0.0397(18) 0.062(3) -0.0178(17) 0.000 0.000
O0AA 0.153(14) 0.106(12) 0.211(17) 0.000 0.000 0.000

loop_
_atom_type_symbol
_atom_type_description
_atom_type_scat_dispersion_real
_atom_type_scat_dispersion_imag
_atom_type_scat_source
C C 0.0148 0.0070 'International Tables Vol C Tables 4.2.6.8 and 6.1.1.4'
H H 0.0000 0.0000 'International Tables Vol C Tables 4.2.6.8 and 6.1.1.4'
Cl Cl 0.3281 0.5435 'International Tables Vol C Tables 4.2.6.8 and 6.1.1.4'
N N 0.0253 0.0136 'International Tables Vol C Tables 4.2.6.8 and 6.1.1.4'
O O 0.0412 0.0250 'International Tables Vol C Tables 4.2.6.8 and 6.1.1.4'
Zr Zr -0.3894 1.7913 'International Tables Vol C Tables 4.2.6.8 and 6.1.1.4'

loop_
_geom_angle_atom_site_label_1
_geom_angle_atom_site_label_2
_geom_angle_atom_site_label_3
_geom_angle
_geom_angle_site_symmetry_1
_geom_angle_site_symmetry_3
_geom_angle_publ_flag
Zr2 Zr1 Zr2 65.65(2) . 10_556 ?
O1 Zr1 Zr2 40.88(11) . . ?
O1 Zr1 Zr2 40.88(11) . 10_556 ?
O1 Zr1 O3 73.79(17) . . ?
O1 Zr1 O3 73.79(17) . 10_556 ?
O1 Zr1 O6 81.30(17) . 10_556 ?
O1 Zr1 O6 81.30(17) . . ?
O1 Zr1 C8 147.4(4) . . ?
O1 Zr1 C9 150.4(2) . 10_556 ?
O1 Zr1 C9 150.4(2) . . ?
O1 Zr1 C10 150.8(2) . 10_556 ?
O1 Zr1 C10 150.8(2) . . ?
O3 Zr1 Zr2 73.47(10) 10_556 10_556 ?
O3 Zr1 Zr2 73.47(10) . . ?
O3 Zr1 Zr2 113.32(10) . 10_556 ?
O3 Zr1 Zr2 113.32(10) 10_556 . ?
O3 Zr1 O3 77.7(2) 10_556 . ?
O3 Zr1 C9 80.5(3) 10_556 . ?
O3 Zr1 C9 80.5(3) . 10_556 ?
O3 Zr1 C9 114.9(3) . . ?
O3 Zr1 C9 114.9(3) 10_556 10_556 ?
O3 Zr1 C10 111.4(3) . 10_556 ?
O3 Zr1 C10 135.13(19) 10_556 10_556 ?
O3 Zr1 C10 111.4(3) 10_556 . ?
O3 Zr1 C10 135.13(19) . . ?
O6 Zr1 Zr2 91.11(9) 10_556 . ?
O6 Zr1 Zr2 41.26(11) . . ?
O6 Zr1 Zr2 41.26(11) 10_556 10_556 ?
O6 Zr1 Zr2 91.11(9) . 10_556 ?
O6 Zr1 O3 90.60(15) . . ?
O6 Zr1 O3 154.57(15) . 10_556 ?
O6 Zr1 O3 90.60(15) 10_556 10_556 ?
O6 Zr1 O3 154.57(15) 10_556 . ?
O6 Zr1 O6 90.67(17) 10_556 . ?
O6 Zr1 C8 119.8(2) . . ?
O6 Zr1 C8 119.8(2) 10_556 . ?
O6 Zr1 C9 124.9(3) 10_556 10_556 ?
O6 Zr1 C9 84.7(3) 10_556 . ?
O6 Zr1 C9 124.9(3) . . ?
O6 Zr1 C9 84.7(3) . 10_556 ?
O6 Zr1 C10 70.1(2) 10_556 . ?
O6 Zr1 C10 70.1(2) . 10_556 ?
O6 Zr1 C10 92.9(3) . . ?
O6 Zr1 C10 92.9(3) 10_556 10_556 ?
C8 Zr1 Zr2 146.58(6) . . ?
C8 Zr1 Zr2 146.58(6) . 10_556 ?
C8 Zr1 O3 81.0(3) . . ?
C8 Zr1 O3 81.0(3) . 10_556 ?
C8 Zr1 C9 35.1(3) . . ?
C8 Zr1 C9 35.1(3) . 10_556 ?
C8 Zr1 C10 58.7(3) . . ?
C8 Zr1 C10 58.7(3) . 10_556 ?
C9 Zr1 Zr2 117.6(2) 10_556 . ?
C9 Zr1 Zr2 165.7(3) . . ?
C9 Zr1 Zr2 117.6(2) . 10_556 ?
C9 Zr1 Zr2 165.7(3) 10_556 10_556 ?
C9 Zr1 C9 55.7(4) . 10_556 ?
C9 Zr1 C10 34.5(3) 10_556 10_556 ?
C9 Zr1 C10 34.5(3) . . ?
C9 Zr1 C10 55.4(3) 10_556 . ?
C9 Zr1 C10 55.4(3) . 10_556 ?
C10 Zr1 Zr2 111.32(17) 10_556 . ?
C10 Zr1 Zr2 111.32(17) . 10_556 ?
C10 Zr1 Zr2 131.4(2) . . ?
C10 Zr1 Zr2 131.4(2) 10_556 10_556 ?
C10 Zr1 C10 31.9(5) . 10_556 ?
Zr1 Zr2 Zr2 57.177(11) . 10_556 ?
O1 Zr2 Zr1 37.76(15) . . ?
O1 Zr2 Zr2 35.71(14) . 10_556 ?
O1 Zr2 O2 73.3(2) . . ?
O1 Zr2 O4 75.70(17) . . ?
O1 Zr2 O5 78.43(19) . . ?
O1 Zr2 C11 152.6(2) . . ?
O1 Zr2 C12 153.7(2) . . ?
O1 Zr2 C13 151.87(18) . . ?
O1 Zr2 C14 149.8(2) . . ?
O1 Zr2 C15 150.4(2) . . ?
O2 Zr2 Zr1 109.96(11) . . ?
O2 Zr2 Zr2 75.49(12) . 10_556 ?
O2 Zr2 O5 74.02(16) . . ?
O2 Zr2 C11 110.7(2) . . ?
O2 Zr2 C12 132.94(17) . . ?
O2 Zr2 C13 114.9(2) . . ?
O2 Zr2 C14 83.9(2) . . ?
O2 Zr2 C15 80.5(2) . . ?
O4 Zr2 Zr1 81.09(13) . . ?
O4 Zr2 Zr2 41.14(6) . 10_556 ?
O4 Zr2 O2 95.65(15) . . ?
O4 Zr2 O5 153.98(13) . . ?
O4 Zr2 C11 76.94(17) . . ?
O4 Zr2 C12 96.9(2) . . ?
O4 Zr2 C13 127.15(19) . . ?
O4 Zr2 C14 127.2(2) . . ?
O4 Zr2 C15 93.5(3) . . ?
O5 Zr2 Zr1 80.28(11) . . ?
O5 Zr2 Zr2 112.89(11) . 10_556 ?
O5 Zr2 C11 128.95(19) . . ?
O5 Zr2 C12 107.7(2) . . ?
O5 Zr2 C13 78.4(2) . . ?
O5 Zr2 C14 76.3(2) . . ?
O5 Zr2 C15 107.8(3) . . ?
O6 Zr2 Zr1 43.50(9) . . ?
O6 Zr2 Zr2 85.632(18) . 10_556 ?
O6 Zr2 O1 80.44(18) . . ?
O6 Zr2 O2 153.46(14) . . ?
O6 Zr2 O4 81.45(15) . . ?
O6 Zr2 O5 97.12(15) . . ?
O6 Zr2 C11 94.4(2) . . ?
O6 Zr2 C12 73.45(15) . . ?
O6 Zr2 C13 86.78(19) . . ?
O6 Zr2 C14 118.9(2) . . ?
O6 Zr2 C15 125.9(2) . . ?
C11 Zr2 Zr1 135.1(2) . . ?
C11 Zr2 Zr2 117.48(15) . 10_556 ?
C11 Zr2 C12 31.48(7) . . ?
C11 Zr2 C13 52.76(9) . . ?
C12 Zr2 Zr1 116.73(13) . . ?
C12 Zr2 Zr2 136.20(19) . 10_556 ?
C13 Zr2 Zr1 121.77(15) . . ?
C13 Zr2 Zr2 167.1(2) . 10_556 ?
C13 Zr2 C12 30.98(7) . . ?
C14 Zr2 Zr1 148.2(2) . . ?
C14 Zr2 Zr2 153.4(2) . 10_556 ?
C14 Zr2 C11 54.84(9) . . ?
C14 Zr2 C12 52.94(9) . . ?
C14 Zr2 C13 32.13(8) . . ?
C15 Zr2 Zr1 168.5(2) . . ?
C15 Zr2 Zr2 123.88(18) . 10_556 ?
C15 Zr2 C11 33.41(8) . . ?
C15 Zr2 C12 53.57(9) . . ?
C15 Zr2 C13 54.16(9) . . ?
C15 Zr2 C14 34.05(8) . . ?
Zr1 O1 Zr2 101.4(2) . . ?
Zr1 O1 Zr2 101.4(2) . 10_556 ?
Zr2 O1 Zr2 108.6(3) . 10_556 ?
C5 O2 Zr2 133.4(4) . . ?
C4 O3 Zr1 133.9(4) . . ?
Zr2 O4 Zr2 97.73(11) . 10_556 ?
Zr2 O4 H4 123(10) 10_556 10_556 ?
Zr2 O4 H4 122.8 . . ?
Zr2 O4 H4 135.7 10_556 . ?
Zr2 O4 H4 136(10) . 10_556 ?
H4 O4 H4 13.3 . 10_556 ?
C4 O5 Zr2 130.0(4) . . ?
Zr1 O6 H6 128.7(15) . . ?
Zr2 O6 Zr1 95.24(16) . . ?
Zr2 O6 H6 135.9(12) . . ?
C2 C1 C3 107.3(6) . . ?
C2 C1 C4 127.3(5) . . ?
C3 C1 C4 125.2(5) . . ?
C1 C2 C2 125.8(4) . 12_655 ?
N1 C2 C1 113.5(9) . . ?
N1 C2 C2 120.5(7) . 12_655 ?
C1 C3 C3 126.8(4) . 12_655 ?
C1 C3 H3 116.6 . . ?
C3 C3 H3 116.6 12_655 . ?
O3 C4 C1 124.9(5) . . ?
O5 C4 O3 111.3(6) . . ?
O5 C4 C1 123.8(5) . . ?
O2 C5 O2 115.5(8) 10_556 . ?
O2 C5 C6 122.3(4) . . ?
O2 C5 C6 122.3(4) 10_556 . ?
C7 C6 C5 123.6(4) 10_556 . ?
C7 C6 C5 123.6(4) . . ?
C7 C6 C7 112.5(8) 10_556 . ?
C6 C7 C7 123.5(4) . 12_655 ?
N2 C7 C6 121.7(11) . . ?
N2 C7 C7 114.6(10) . 12_655 ?
Zr1 C8 H8 126.6 . . ?
C9 C8 Zr1 76.1(5) . . ?
C9 C8 Zr1 76.1(5) 10_556 . ?
C9 C8 H8 126.6 . . ?
C9 C8 H8 126.6 10_556 . ?
C9 C8 C9 104.2(11) 10_556 . ?
Zr1 C9 H9 123.4 . . ?
C8 C9 Zr1 68.8(5) . . ?
C8 C9 H9 123.4 . . ?
C8 C9 C10 112.7(8) . . ?
C10 C9 Zr1 81.5(5) . . ?
C10 C9 H9 123.4 . . ?
Zr1 C10 H10 127.4 . . ?
C9 C10 Zr1 63.9(4) . . ?
C9 C10 H10 127.4 . . ?
C10 C10 Zr1 74.1(2) 10_556 . ?
C10 C10 C9 105.1(5) 10_556 . ?
C10 C10 H10 127.4 10_556 . ?
Zr2 C11 H11 118.0 . . ?
C12 C11 Zr2 80.0(3) . . ?
C12 C11 H11 126.0 . . ?
C12 C11 C15 108.0 . . ?
C15 C11 Zr2 67.8(2) . . ?
C15 C11 H11 126.0 . . ?
Zr2 C12 H12 124.2 . . ?
C11 C12 Zr2 68.5(2) . . ?
C11 C12 H12 126.0 . . ?
C11 C12 C13 108.0 . . ?
C13 C12 Zr2 72.9(2) . . ?
C13 C12 H12 126.0 . . ?
Zr2 C13 H13 122.4 . . ?
C12 C13 Zr2 76.1(2) . . ?
C12 C13 H13 126.0 . . ?
C12 C13 C14 108.0 . . ?
C14 C13 Zr2 67.0(2) . . ?
C14 C13 H13 126.0 . . ?
Zr2 C14 H14 115.0 . . ?
C13 C14 Zr2 80.9(3) . . ?
C13 C14 H14 126.0 . . ?
C15 C14 Zr2 70.3(3) . . ?
C15 C14 C13 108.0 . . ?
C15 C14 H14 126.0 . . ?
Zr2 C15 H15 112.1 . . ?
C11 C15 Zr2 78.8(3) . . ?
C11 C15 H15 126.0 . . ?
C14 C15 Zr2 75.7(3) . . ?
C14 C15 C11 108.0 . . ?
C14 C15 H15 126.0 . . ?
C2 N1 H1A 120.0 . . ?
C2 N1 H1B 120.0 . . ?
H1A N1 H1B 120.0 . . ?
C7 N2 H2A 120.0 . . ?
C7 N2 H2B 120.0 . . ?
H2A N2 H2B 120.0 . . ?
H0AA O0AA H0AB 109.5 . . ?

loop_
_geom_bond_atom_site_label_1
_geom_bond_atom_site_label_2
_geom_bond_distance
_geom_bond_site_symmetry_2
_geom_bond_publ_flag
Zr1 Zr2 3.0999(6) . ?
Zr1 Zr2 3.1000(6) 10_556 ?
Zr1 O1 1.936(5) . ?
Zr1 O3 2.344(5) 10_556 ?
Zr1 O3 2.344(5) . ?
Zr1 O6 2.143(3) . ?
Zr1 O6 2.143(3) 10_556 ?
Zr1 C8 2.252(9) . ?
Zr1 C9 2.344(7) 10_556 ?
Zr1 C9 2.344(7) . ?
Zr1 C10 2.581(8) 10_556 ?
Zr1 C10 2.581(8) . ?
Zr2 Zr2 3.3606(11) 10_556 ?
Zr2 O1 2.069(4) . ?
Zr2 O2 2.247(5) . ?
Zr2 O4 2.2311(19) . ?
Zr2 O5 2.263(5) . ?
Zr2 O6 2.053(4) . ?
Zr2 C11 2.530(7) . ?
Zr2 C12 2.678(7) . ?
Zr2 C13 2.636(7) . ?
Zr2 C14 2.458(6) . ?
Zr2 C15 2.387(6) . ?
O2 C5 1.321(7) . ?
O3 C4 1.268(7) . ?
O4 H4 0.870(10) 10_556 ?
O4 H4 0.8700 . ?
O5 C4 1.216(7) . ?
O6 H6 0.940(18) . ?
C1 C2 1.355(9) . ?
C1 C3 1.361(8) . ?
C1 C4 1.628(8) . ?
C2 C2 1.586(15) 12_655 ?
C2 N1 1.306(12) . ?
C3 C3 1.539(14) 12_655 ?
C3 H3 0.9500 . ?
C5 C6 1.582(12) . ?
C6 C7 1.464(9) 10_556 ?
C6 C7 1.464(9) . ?
C7 C7 1.557(15) 12_655 ?
C7 N2 1.44(2) . ?
C8 H8 1.0000 . ?
C8 C9 1.387(12) . ?
C8 C9 1.387(12) 10_556 ?
C9 H9 1.0000 . ?
C9 C10 1.479(14) . ?
C10 C10 1.42(2) 10_556 ?
C10 H10 1.0000 . ?
C11 H11 0.9500 . ?
C11 C12 1.4200 . ?
C11 C15 1.4200 . ?
C12 H12 0.9500 . ?
C12 C13 1.4200 . ?
C13 H13 0.9500 . ?
C13 C14 1.4200 . ?
C14 H14 0.9500 . ?
C14 C15 1.4200 . ?
C15 H15 0.9500 . ?
N1 H1A 0.8800 . ?
N1 H1B 0.8800 . ?
N2 H2A 0.8800 . ?
N2 H2B 0.8800 . ?
O0AA H0AA 0.8700 . ?
O0AA H0AB 0.8700 . ?

loop_
_geom_torsion_atom_site_label_1
_geom_torsion_atom_site_label_2
_geom_torsion_atom_site_label_3
_geom_torsion_atom_site_label_4
_geom_torsion
_geom_torsion_site_symmetry_1
_geom_torsion_site_symmetry_2
_geom_torsion_site_symmetry_3
_geom_torsion_site_symmetry_4
_geom_torsion_publ_flag
Zr1 O3 C4 O5 40.6(8) . . . . ?
Zr1 O3 C4 C1 -137.9(5) . . . . ?
Zr1 C8 C9 C10 -70.5(5) . . . . ?
Zr1 C9 C10 C10 -63.3(2) . . . 10_556 ?
Zr2 O2 C5 O2 31.6(10) . . . 10_556 ?
Zr2 O2 C5 C6 -148.8(5) . . . . ?
Zr2 O5 C4 O3 -37.7(7) . . . . ?
Zr2 O5 C4 C1 140.9(4) . . . . ?
Zr2 C11 C12 C13 62.6(2) . . . . ?
Zr2 C11 C15 C14 -70.8(3) . . . . ?
Zr2 C12 C13 C14 59.8(2) . . . . ?
Zr2 C13 C14 C15 65.7(3) . . . . ?
Zr2 C14 C15 C11 72.9(3) . . . . ?
O2 C5 C6 C7 -177.3(6) 10_556 . . . ?
O2 C5 C6 C7 177.3(6) . . . 10_556 ?
O2 C5 C6 C7 3.1(11) . . . . ?
O2 C5 C6 C7 -3.1(11) 10_556 . . 10_556 ?
C2 C1 C3 C3 3.5(7) . . . 12_655 ?
C2 C1 C4 O3 -7.6(10) . . . . ?
C2 C1 C4 O5 174.0(6) . . . . ?
C3 C1 C2 C2 -3.5(6) . . . 12_655 ?
C3 C1 C2 N1 172.2(8) . . . . ?
C3 C1 C4 O3 166.7(6) . . . . ?
C3 C1 C4 O5 -11.7(10) . . . . ?
C4 C1 C2 C2 171.6(4) . . . 12_655 ?
C4 C1 C2 N1 -12.7(11) . . . . ?
C4 C1 C3 C3 -171.7(4) . . . 12_655 ?
C5 C6 C7 C7 166.8(5) . . . 12_655 ?
C5 C6 C7 N2 -18.3(13) . . . . ?
C7 C6 C7 C7 -8.0(8) 10_556 . . 12_655 ?
C7 C6 C7 N2 166.9(10) 10_556 . . . ?
C8 C9 C10 Zr1 62.7(6) . . . . ?
C8 C9 C10 C10 -0.6(6) . . . 10_556 ?
C9 C8 C9 Zr1 71.4(6) 10_556 . . . ?
C9 C8 C9 C10 0.9(10) 10_556 . . . ?
C11 C12 C13 Zr2 -59.8(2) . . . . ?
C11 C12 C13 C14 0.0 . . . . ?
C12 C11 C15 Zr2 70.8(3) . . . . ?
C12 C11 C15 C14 0.0 . . . . ?
C12 C13 C14 Zr2 -65.7(3) . . . . ?
C12 C13 C14 C15 0.0 . . . . ?
C13 C14 C15 Zr2 -72.9(3) . . . . ?
C13 C14 C15 C11 0.0 . . . . ?
C15 C11 C12 Zr2 -62.6(2) . . . . ?
C15 C11 C12 C13 0.0 . . . . ?
